data_2005924
loop_
_publ_author_name
'Muir, K. W.'
'Manojlovic-Muir, L.'
'Morrice, F.'
'Guennou, K.'
'P\'etillon, F.'
'Rumin, R.'

_publ_contact_author
;
Kenneth W. Muir
Chemistry Department
University of Glasgow
Glasgow G12 8QQ
Scotland
;
_publ_section_title
;
 A Tetranuclear Iron Cluster Complex:
 [{Fe(CO)~3~}~3~{\m~3~-CC[Fe(CO)~2~(\h^5^-C~5~H~5~)]C(CF~3~)}]
;
_journal_issue 2
_journal_name_full 'Acta Crystallographica Section C'
_journal_page_first 219
_journal_page_last 222
_journal_paper_doi 10.1107/S0108270196012632
_journal_volume 53
_journal_year 1997
_chemical_formula_iupac '[Fe4 (C5 H5) (C4 F3) (C O)11]'
_chemical_formula_sum 'C20 H5 F3 Fe4 O11'
_chemical_formula_weight 701.64
_chemical_name_systematic
;
 ?
;
_space_group_IT_number 15
_symmetry_cell_setting monoclinic
_symmetry_space_group_name_Hall '-C 2yc'
_symmetry_space_group_name_H-M 'C 1 2/c 1'
_audit_creation_method
;
Spawned by the program SHELXL-93 (Sheldrick, 1994) then completed by a
local program CIFwrite (Pawson & Muir, 1996)
;
_cell_angle_alpha 90.00
_cell_angle_beta 103.845(5)
_cell_angle_gamma 90.00
_cell_formula_units_Z 8
_cell_length_a 29.3869(14)
_cell_length_b 12.1954(8)
_cell_length_c 13.5700(9)
_cell_measurement_reflns_used 25
_cell_measurement_temperature 293(2)
_cell_measurement_theta_max 20.0
_cell_measurement_theta_min 16.1
_cell_volume 4722.0(5)
_computing_cell_refinement 'CAD4 EXPRESS'
_computing_data_collection 'CAD4 EXPRESS (Enraf-Nonius, 1992)'
_computing_data_reduction 'GX (Mallinson & Muir, 1985)'
_computing_molecular_graphics 'ORTEPII (Johnson, 1976)'
_computing_publication_material 'CIFWRITE (Pawson & Muir, 1996) and PLATON (Spek, 1995)'
_computing_structure_refinement 'SHELXL93 (Sheldrick, 1993)'
_computing_structure_solution 'SHELXS86 (Sheldrick, 1985)'
_diffrn_ambient_temperature 293(2)
_diffrn_measurement_device 'Enraf-Nonius CAD4 diffractometer'
_diffrn_measurement_method \w/2\q
_diffrn_radiation_monochromator graphite
_diffrn_radiation_source 'fine-focus sealed tube'
_diffrn_radiation_type MoK\a
_diffrn_radiation_wavelength 0.71073
_diffrn_reflns_av_R_equivalents 0.0322
_diffrn_reflns_av_sigmaI/netI 0.0705
_diffrn_reflns_limit_h_max 36
_diffrn_reflns_limit_h_min -35
_diffrn_reflns_limit_k_max 0
_diffrn_reflns_limit_k_min -15
_diffrn_reflns_limit_l_max 0
_diffrn_reflns_limit_l_min -16
_diffrn_reflns_number 4836
_diffrn_reflns_theta_max 26.0
_diffrn_reflns_theta_min 2.3
_diffrn_standards_decay_% 0
_diffrn_standards_interval_time 120
_diffrn_standards_number 3
_exptl_absorpt_coefficient_mu 2.491
_exptl_absorpt_correction_type none
_exptl_crystal_colour maroon
_exptl_crystal_density_diffrn 1.974
_exptl_crystal_density_method none
_exptl_crystal_description needle
_exptl_crystal_F_000 2752
_exptl_crystal_size_max 0.40
_exptl_crystal_size_mid 0.10
_exptl_crystal_size_min 0.10
_refine_diff_density_max 0.39
_refine_diff_density_min -0.37
_refine_ls_extinction_method none
_refine_ls_goodness_of_fit_all 1.023
_refine_ls_goodness_of_fit_obs 1.067
_refine_ls_hydrogen_treatment 'H atoms riding, with U(H) = 1.2U~eq~(C)'
_refine_ls_matrix_type full
_refine_ls_number_parameters 343
_refine_ls_number_reflns 4623
_refine_ls_number_restraints 0
_refine_ls_restrained_S_all 1.024
_refine_ls_restrained_S_obs 1.067
_refine_ls_R_factor_all 0.1078
_refine_ls_R_factor_obs 0.0406
_refine_ls_shift/esd_max 0.001
_refine_ls_shift/esd_mean 0.000
_refine_ls_structure_factor_coef Fsqd
_refine_ls_weighting_details 'w = 1/[\s^2^(Fo^2^)+(0.0396P)^2^+3.1396P] where P=(Fo^2^+2Fc^2^)/3'
_refine_ls_weighting_scheme calc
_refine_ls_wR_factor_all 0.0941
_refine_ls_wR_factor_obs 0.0741
_reflns_number_observed 2784
_reflns_number_total 4624
_reflns_observed_criterion >2sigma(I)
_cod_data_source_file cf1141.cif
_cod_data_source_block k4
_cod_depositor_comments
;
The following automatic conversions were performed:

'_refine_ls_weighting_scheme' value 'calc w =
1/[\s^2^(Fo^2^)+(0.0396P)^2^+3.1396P] where P=(Fo^2^+2Fc^2^)/3' was
changed to 'calc'. New tag '_refine_ls_weighting_details' was
created. The value of the new tag was set to 'w =
1/[\s^2^(Fo^2^)+(0.0396P)^2^+3.1396P] where P=(Fo^2^+2Fc^2^)/3'.

Automatic conversion script
Id: cif_fix_values 3143 2015-03-26 13:38:13Z robertas 
;
_cod_original_sg_symbol_H-M 'C 2/c'
_cod_database_code 2005924

loop_
_symmetry_equiv_pos_as_xyz
'x, y, z'
'-x, y, -z+1/2'
'x+1/2, y+1/2, z'
'-x+1/2, y+1/2, -z+1/2'
'-x, -y, -z'
'x, -y, z-1/2'
'-x+1/2, -y+1/2, -z'
'x+1/2, -y+1/2, z-1/2'

loop_
_atom_site_aniso_label
_atom_site_aniso_U_11
_atom_site_aniso_U_12
_atom_site_aniso_U_13
_atom_site_aniso_U_22
_atom_site_aniso_U_23
_atom_site_aniso_U_33
Fe1 0.0367(3) 0.0008(3) 0.0122(3) 0.0351(4) -0.0036(3) 0.0457(4)
Fe2 0.0377(4) -0.0064(3) 0.0141(3) 0.0357(4) -0.0109(3) 0.0676(5)
Fe3 0.0590(4) 0.0034(3) 0.0157(3) 0.0371(4) 0.0104(3) 0.0494(4)
Fe4 0.0383(3) -0.0015(3) 0.0107(3) 0.0315(3) 0.0022(3) 0.0394(4)
F1 0.043(2) -0.0105(14) 0.0043(15) 0.063(2) -0.005(2) 0.080(2)
F2 0.073(2) 0.006(2) -0.0059(15) 0.090(2) -0.019(2) 0.046(2)
F3 0.058(2) 0.020(2) -0.015(2) 0.068(2) 0.005(2) 0.090(2)
O10 0.112(3) -0.014(3) 0.022(2) 0.100(3) 0.009(2) 0.052(3)
O11 0.093(3) 0.015(2) 0.038(3) 0.040(2) -0.005(2) 0.125(4)
O12 0.046(2) -0.006(2) 0.041(3) 0.113(4) -0.041(3) 0.144(4)
O13 0.087(3) 0.014(3) -0.018(3) 0.101(4) -0.010(3) 0.089(3)
O14 0.073(3) -0.024(2) 0.068(3) 0.090(3) -0.048(3) 0.157(4)
O15 0.092(3) -0.018(2) 0.056(3) 0.056(3) -0.056(3) 0.202(5)
O16 0.135(4) 0.028(3) -0.025(3) 0.075(3) 0.030(3) 0.114(4)
O17 0.167(5) 0.004(3) 0.073(3) 0.089(3) -0.006(3) 0.080(3)
O18 0.140(4) -0.038(3) 0.028(4) 0.082(3) 0.056(3) 0.153(5)
O19 0.061(2) -0.003(2) -0.017(2) 0.085(3) 0.010(2) 0.064(3)
O20 0.062(2) -0.009(2) 0.037(2) 0.077(3) -0.003(2) 0.066(2)
C1 0.035(2) 0.003(2) 0.009(2) 0.035(2) 0.000(2) 0.036(2)
C2 0.033(2) -0.003(2) 0.014(2) 0.033(2) -0.003(2) 0.035(2)
C3 0.038(2) 0.003(2) 0.008(2) 0.037(2) -0.002(2) 0.040(3)
C4 0.048(3) 0.010(3) 0.000(3) 0.056(3) 0.002(3) 0.055(3)
C5 0.056(3) 0.010(2) 0.015(3) 0.039(3) 0.004(2) 0.062(3)
C6 0.054(3) 0.002(3) 0.034(3) 0.049(3) -0.009(3) 0.069(4)
C7 0.080(4) 0.006(3) 0.026(3) 0.040(3) -0.001(2) 0.048(3)
C8 0.064(3) 0.006(3) 0.008(3) 0.043(3) -0.011(3) 0.051(3)
C9 0.062(3) -0.006(2) 0.030(3) 0.028(3) -0.008(2) 0.079(4)
C10 0.058(3) -0.004(3) 0.021(3) 0.047(3) -0.008(3) 0.057(3)
C11 0.060(3) 0.008(3) 0.021(3) 0.046(3) 0.000(3) 0.073(4)
C12 0.050(3) 0.002(3) 0.021(3) 0.058(3) -0.020(3) 0.080(4)
C13 0.050(3) -0.003(3) 0.000(3) 0.058(4) -0.023(3) 0.081(4)
C14 0.056(3) -0.013(3) 0.031(3) 0.047(3) -0.022(3) 0.102(4)
C15 0.055(3) -0.013(3) 0.029(3) 0.050(3) -0.028(3) 0.111(5)
C16 0.097(5) 0.013(3) 0.003(3) 0.054(4) 0.011(3) 0.066(4)
C17 0.099(5) 0.008(3) 0.035(3) 0.053(3) 0.019(3) 0.058(4)
C18 0.096(5) -0.009(3) 0.023(4) 0.053(4) 0.023(3) 0.088(5)
C19 0.048(3) 0.006(2) 0.012(3) 0.043(3) 0.010(2) 0.060(3)
C20 0.053(3) -0.009(2) 0.009(2) 0.033(3) 0.003(2) 0.043(3)

loop_
_atom_site_label
_atom_site_occupancy
_atom_site_fract_x
_atom_site_fract_y
_atom_site_fract_z
_atom_site_U_iso_or_equiv
_atom_site_thermal_displace_type
_atom_site_calc_flag
_atom_site_refinement_flags
_atom_site_type_symbol
Fe1 1 0.40676(2) 0.17767(5) 0.37964(5) 0.0388(2) Uani d . Fe
Fe2 1 0.31513(2) 0.13782(5) 0.36339(5) 0.0468(2) Uani d . Fe
Fe3 1 0.38098(2) 0.13385(5) 0.53651(5) 0.0480(2) Uani d . Fe
Fe4 1 0.37938(2) 0.48796(5) 0.40760(5) 0.0361(2) Uani d . Fe
F1 1 0.48558(9) 0.3777(2) 0.5332(2) 0.0637(8) Uani d . F
F2 1 0.45658(10) 0.3511(3) 0.6626(2) 0.0732(9) Uani d . F
F3 1 0.49485(10) 0.2226(2) 0.6101(2) 0.0779(9) Uani d . F
O10 1 0.3826(2) 0.2315(4) 0.1632(3) 0.0876(13) Uani d . O
O11 1 0.41564(14) -0.0615(3) 0.3804(3) 0.0840(13) Uani d . O
O12 1 0.50553(14) 0.2069(4) 0.3789(4) 0.0980(15) Uani d . O
O13 1 0.2680(2) 0.2271(4) 0.1666(4) 0.0989(15) Uani d . O
O14 1 0.23215(15) 0.1439(3) 0.4444(4) 0.100(2) Uani d . O
O15 1 0.3037(2) -0.0911(3) 0.2899(4) 0.113(2) Uani d . O
O16 1 0.4576(2) 0.0080(4) 0.6645(4) 0.117(2) Uani d . O
O17 1 0.3559(2) 0.2613(4) 0.6984(3) 0.105(2) Uani d . O
O18 1 0.3201(2) -0.0527(4) 0.5522(4) 0.126(2) Uani d . O
O19 1 0.30564(13) 0.4540(3) 0.2258(3) 0.0755(12) Uani d . O
O20 1 0.45561(12) 0.4599(3) 0.3062(3) 0.0647(10) Uani d . O
C1 1 0.35143(14) 0.2468(3) 0.4228(3) 0.0353(10) Uani d . C
C2 1 0.38487(13) 0.3319(3) 0.4474(3) 0.0326(10) Uani d . C
C3 1 0.41861(15) 0.2638(3) 0.5122(3) 0.0383(10) Uani d . C
C4 1 0.4637(2) 0.3033(4) 0.5779(4) 0.0554(13) Uani d . C
C5 1 0.3505(2) 0.6427(4) 0.4262(4) 0.0520(13) Uani d . C
H5 1 0.3316(2) 0.6833(4) 0.3741(4) 0.062 Uiso calc R H
C6 1 0.3353(2) 0.5628(4) 0.4888(4) 0.0541(13) Uani d . C
H6 1 0.3045(2) 0.5423(4) 0.4847(4) 0.065 Uiso calc R H
C7 1 0.3744(2) 0.5217(4) 0.5563(4) 0.0538(13) Uani d . C
H7 1 0.3742(2) 0.4685(4) 0.6054(4) 0.065 Uiso calc R H
C8 1 0.4141(2) 0.5733(4) 0.5384(4) 0.0534(13) Uani d . C
H8 1 0.4450(2) 0.5605(4) 0.5733(4) 0.064 Uiso calc R H
C9 1 0.3992(2) 0.6479(4) 0.4585(4) 0.0539(13) Uani d . C
H9 1 0.4186(2) 0.6932(4) 0.4315(4) 0.065 Uiso calc R H
C10 1 0.3910(2) 0.2100(4) 0.2471(4) 0.0528(13) Uani d . C
C11 1 0.4103(2) 0.0310(4) 0.3853(4) 0.0590(14) Uani d . C
C12 1 0.4675(2) 0.1950(4) 0.3807(4) 0.0619(14) Uani d . C
C13 1 0.2872(2) 0.1934(5) 0.2424(5) 0.065(2) Uani d . C
C14 1 0.2639(2) 0.1419(4) 0.4111(5) 0.066(2) Uani d . C
C15 1 0.3086(2) -0.0043(5) 0.3207(5) 0.070(2) Uani d . C
C16 1 0.4286(2) 0.0586(5) 0.6144(4) 0.075(2) Uani d . C
C17 1 0.3640(2) 0.2096(5) 0.6349(4) 0.067(2) Uani d . C
C18 1 0.3423(2) 0.0192(5) 0.5379(5) 0.079(2) Uani d . C
C19 1 0.3352(2) 0.4632(4) 0.2980(4) 0.0503(12) Uani d . C
C20 1 0.4261(2) 0.4716(4) 0.3462(3) 0.0434(11) Uani d . C

loop_
_atom_type_symbol
_atom_type_description
_atom_type_scat_dispersion_real
_atom_type_scat_dispersion_imag
_atom_type_scat_source
Fe Fe 0.3463 0.8444 'International Tables Vol C Tables 4.2.6.8 and 6.1.1.4'
F F 0.0171 0.0103 'International Tables Vol C Tables 4.2.6.8 and 6.1.1.4'
O O 0.0106 0.0060 'International Tables Vol C Tables 4.2.6.8 and 6.1.1.4'
C C 0.0033 0.0016 'International Tables Vol C Tables 4.2.6.8 and 6.1.1.4'
H H 0.0000 0.0000 'International Tables Vol C Tables 4.2.6.8 and 6.1.1.4'

loop_
_geom_angle_atom_site_label_1
_geom_angle_atom_site_label_2
_geom_angle_atom_site_label_3
_geom_angle
_geom_angle_publ_flag
C10 Fe1 C12 90.0(2) ?
C10 Fe1 C11 105.2(2) ?
C12 Fe1 C11 94.0(2) ?
C10 Fe1 C1 99.5(2) ?
C12 Fe1 C1 144.1(2) ?
C11 Fe1 C1 116.3(2) ?
C10 Fe1 C3 136.1(2) ?
C12 Fe1 C3 88.4(2) ?
C11 Fe1 C3 118.7(2) ?
C1 Fe1 C3 60.9(2) yes
C10 Fe1 C2 101.3(2) ?
C12 Fe1 C2 106.2(2) ?
C11 Fe1 C2 146.6(2) ?
C1 Fe1 C2 38.05(14) yes
C3 Fe1 C2 38.35(15) yes
C10 Fe1 Fe3 148.3(2) ?
C12 Fe1 Fe3 121.7(2) ?
C11 Fe1 Fe3 77.0(2) ?
C1 Fe1 Fe3 54.15(11) yes
C3 Fe1 Fe3 51.49(12) yes
C2 Fe1 Fe3 69.80(10) yes
C10 Fe1 Fe2 86.8(2) ?
C12 Fe1 Fe2 174.5(2) ?
C11 Fe1 Fe2 82.5(2) ?
C1 Fe1 Fe2 41.17(12) yes
C3 Fe1 Fe2 96.98(12) yes
C2 Fe1 Fe2 78.86(10) yes
Fe3 Fe1 Fe2 61.77(3) ?
C1 Fe2 C14 106.4(2) ?
C1 Fe2 C13 103.2(2) ?
C14 Fe2 C13 94.7(3) ?
C1 Fe2 C15 149.7(2) ?
C14 Fe2 C15 96.3(2) ?
C13 Fe2 C15 94.5(3) ?
C1 Fe2 Fe3 51.76(13) yes
C14 Fe2 Fe3 100.3(2) ?
C13 Fe2 Fe3 153.6(2) ?
C15 Fe2 Fe3 105.2(2) ?
C1 Fe2 Fe1 49.18(13) yes
C14 Fe2 Fe1 152.0(2) ?
C13 Fe2 Fe1 103.8(2) ?
C15 Fe2 Fe1 103.0(2) ?
Fe3 Fe2 Fe1 55.23(2) ?
C16 Fe3 C17 98.2(3) ?
C16 Fe3 C18 90.1(3) ?
C17 Fe3 C18 95.9(3) ?
C16 Fe3 C3 96.8(2) ?
C17 Fe3 C3 88.7(2) ?
C18 Fe3 C3 171.1(2) ?
C16 Fe3 C1 154.0(2) ?
C17 Fe3 C1 94.0(2) ?
C18 Fe3 C1 111.4(2) ?
C3 Fe3 C1 60.5(2) yes
C16 Fe3 Fe1 105.1(2) ?
C17 Fe3 Fe1 136.5(2) ?
C18 Fe3 Fe1 119.9(2) ?
C3 Fe3 Fe1 52.79(12) yes
C1 Fe3 Fe1 52.03(11) yes
C16 Fe3 Fe2 146.1(2) ?
C17 Fe3 Fe2 112.0(2) ?
C18 Fe3 Fe2 72.3(2) ?
C3 Fe3 Fe2 98.83(12) yes
C1 Fe3 Fe2 41.64(11) yes
Fe1 Fe3 Fe2 63.00(3) ?
C19 Fe4 C20 94.7(2) ?
C19 Fe4 C2 93.5(2) ?
C20 Fe4 C2 89.9(2) ?
C19 Fe4 C7 129.9(2) ?
C20 Fe4 C7 135.4(2) ?
C2 Fe4 C7 86.9(2) ?
C19 Fe4 C6 95.5(2) ?
C20 Fe4 C6 159.5(2) ?
C2 Fe4 C6 107.2(2) ?
C7 Fe4 C6 38.4(2) ?
C19 Fe4 C8 156.2(2) ?
C20 Fe4 C8 100.2(2) ?
C2 Fe4 C8 104.8(2) ?
C7 Fe4 C8 38.9(2) ?
C6 Fe4 C8 65.0(2) ?
C19 Fe4 C9 122.0(2) ?
C20 Fe4 C9 94.2(2) ?
C2 Fe4 C9 143.7(2) ?
C7 Fe4 C9 65.2(2) ?
C6 Fe4 C9 65.3(2) ?
C8 Fe4 C9 39.0(2) ?
C19 Fe4 C5 91.0(2) ?
C20 Fe4 C5 122.3(2) ?
C2 Fe4 C5 147.0(2) ?
C7 Fe4 C5 65.6(2) ?
C6 Fe4 C5 39.8(2) ?
C8 Fe4 C5 65.4(2) ?
C9 Fe4 C5 38.6(2) ?
C2 C1 Fe2 165.1(3) yes
C2 C1 Fe1 79.3(2) yes
Fe2 C1 Fe1 89.7(2) yes
C2 C1 Fe3 99.6(3) yes
Fe2 C1 Fe3 86.6(2) yes
Fe1 C1 Fe3 73.82(13) yes
C1 C2 C3 93.4(3) yes
C1 C2 Fe4 129.6(3) yes
C3 C2 Fe4 136.9(3) yes
C1 C2 Fe1 62.7(2) yes
C3 C2 Fe1 62.7(2) yes
Fe4 C2 Fe1 134.9(2) yes
C2 C3 C4 124.7(4) yes
C2 C3 Fe3 103.5(3) yes
C4 C3 Fe3 127.1(3) yes
C2 C3 Fe1 79.0(2) yes
C4 C3 Fe1 129.4(3) yes
Fe3 C3 Fe1 75.72(15) yes
F1 C4 F3 106.2(4) ?
F1 C4 F2 106.3(4) ?
F3 C4 F2 105.8(4) ?
F1 C4 C3 113.8(4) ?
F3 C4 C3 113.4(4) ?
F2 C4 C3 110.7(4) ?
C9 C5 C6 106.6(4) ?
C9 C5 Fe4 70.5(3) ?
C6 C5 Fe4 69.7(3) ?
C7 C6 C5 108.3(5) ?
C7 C6 Fe4 70.8(3) ?
C5 C6 Fe4 70.5(3) ?
C6 C7 C8 108.5(4) ?
C6 C7 Fe4 70.8(3) ?
C8 C7 Fe4 70.6(3) ?
C7 C8 C9 107.8(5) ?
C7 C8 Fe4 70.5(3) ?
C9 C8 Fe4 70.7(3) ?
C5 C9 C8 108.8(4) ?
C5 C9 Fe4 70.9(3) ?
C8 C9 Fe4 70.4(3) ?
O10 C10 Fe1 177.7(5) ?
O11 C11 Fe1 171.8(5) ?
O12 C12 Fe1 178.2(5) ?
O13 C13 Fe2 177.4(5) ?
O14 C14 Fe2 177.9(6) ?
O15 C15 Fe2 177.0(7) ?
O16 C16 Fe3 177.5(6) ?
O17 C17 Fe3 175.7(6) ?
O18 C18 Fe3 171.1(6) ?
O19 C19 Fe4 175.7(4) ?
O20 C20 Fe4 179.0(4) ?

loop_
_geom_bond_atom_site_label_1
_geom_bond_atom_site_label_2
_geom_bond_site_symmetry_2
_geom_bond_distance
_geom_bond_publ_flag
Fe1 C10 . 1.791(6) ?
Fe1 C12 . 1.793(5) ?
Fe1 C11 . 1.792(5) ?
Fe1 C1 . 2.038(4) yes
Fe1 C3 . 2.040(4) yes
Fe1 C2 . 2.254(4) yes
Fe1 Fe3 . 2.4824(9) yes
Fe1 Fe2 . 2.6928(9) yes
Fe2 C1 . 1.773(4) yes
Fe2 C14 . 1.776(6) ?
Fe2 C13 . 1.785(7) ?
Fe2 C15 . 1.823(6) ?
Fe2 Fe3 . 2.6628(10) yes
Fe3 C16 . 1.791(6) ?
Fe3 C17 . 1.790(6) ?
Fe3 C18 . 1.806(6) ?
Fe3 C3 . 2.004(4) yes
Fe3 C1 . 2.095(4) yes
Fe4 C19 . 1.751(6) ?
Fe4 C20 . 1.779(5) ?
Fe4 C2 . 1.974(4) yes
Fe4 C7 . 2.099(5) yes
Fe4 C6 . 2.099(4) yes
Fe4 C8 . 2.100(5) yes
Fe4 C9 . 2.104(4) yes
Fe4 C5 . 2.109(5) yes
F1 C4 . 1.339(6) ?
F2 C4 . 1.348(6) ?
F3 C4 . 1.344(5) ?
O10 C10 . 1.135(5) ?
O11 C11 . 1.144(5) ?
O12 C12 . 1.134(6) ?
O13 C13 . 1.125(6) ?
O14 C14 . 1.130(6) ?
O15 C15 . 1.134(6) ?
O16 C16 . 1.138(6) ?
O17 C17 . 1.138(6) ?
O18 C18 . 1.136(6) ?
O19 C19 . 1.149(5) ?
O20 C20 . 1.137(5) ?
C1 C2 . 1.414(5) yes
C2 C3 . 1.425(6) yes
C3 C4 . 1.488(6) yes
C5 C9 . 1.393(6) ?
C5 C6 . 1.433(6) ?
C6 C7 . 1.379(7) ?
C7 C8 . 1.399(7) ?
C8 C9 . 1.403(6) ?
